data_9011901
loop_
_publ_author_name
'Ilyukhin, V. V.'
'Khomyakov, A. P.'
'Shumyatskaya, N. G.'
'Voronkov, A. A.'
'Nevskii, N. N.'
'Belov, N. V.'

_publ_section_title
;
 The crystal structure of the new natural zirconosilicate K4Zr2Si6O18*2H2O
 Note: dimorphic with umbite
 Note: y(O7) corrected
;
_journal_name_full 'Soviet Physics Doklady'
_journal_page_first 118
_journal_page_last 120
_journal_volume 26
_journal_year 1981
_chemical_compound_source 'Khibinsk massif, Kola Peninsula, Russia'
_chemical_formula_sum 'H2 K2 O10 Si3 Zr'
_chemical_name_mineral Kostylevite
_space_group_IT_number 14
_symmetry_space_group_name_Hall '-P 2bc'
_symmetry_space_group_name_H-M 'P 1 1 21/b'
_cell_angle_alpha 90
_cell_angle_beta 90
_cell_angle_gamma 105.26
_cell_formula_units_Z 4
_cell_length_a 6.565
_cell_length_b 13.171
_cell_length_c 11.727
_cell_volume 978.253
_database_code_amcsd 0015609
_exptl_crystal_density_diffrn 2.822
_cod_original_formula_sum 'K2 Zr Si3 O10 H2'
_cod_database_code 9011901

loop_
_space_group_symop_operation_xyz
x,y,z
x,1/2+y,1/2-z
-x,1/2-y,1/2+z
-x,-y,-z

loop_
_atom_site_label
_atom_site_fract_x
_atom_site_fract_y
_atom_site_fract_z
_atom_site_U_iso_or_equiv
_atom_site_type_symbol
_atom_site_attached_hydrogens
K1 0.79500 0.08530 0.54840 0.02254 K 0
K2 0.68160 0.88490 0.88310 0.03838 K 0
Zr 0.12230 0.22050 0.78340 0.00912 Zr 0
Si1 0.84380 0.15570 0.02750 0.00861 Si 0
Si2 0.58850 0.15130 0.81320 0.00811 Si 0
Si3 0.79090 0.01810 0.23570 0.00773 Si 0
O1 0.80370 0.20030 0.74700 0.01343 O 0
O2 0.05730 0.19200 0.95360 0.01570 O 0
O3 0.43910 0.22980 0.81450 0.01520 O 0
O4 0.16490 0.37750 0.81290 0.01418 O 0
O5 0.19430 0.25570 0.61150 0.01520 O 0
O6 0.07700 0.06360 0.73260 0.01532 O 0
O7 0.63720 0.11880 0.94360 0.01786 O 0
O8 0.84950 0.05250 0.10240 0.01748 O 0
O9 0.46620 0.03760 0.75680 0.01279 O 0
Wat 0.40290 0.12430 0.49270 0.03584 O 2

loop_
_cod_changelog_entry_id
_cod_changelog_entry_author
_cod_changelog_entry_date
_cod_changelog_entry_text
1
;cod-tools version 3.8.0
Id: cif_guess_AMCSD_atom_types 9574 2023-05-10 09:00:05Z saulius
;
2023-05-10T18:53:37+03:00
;Derived atom types and hydrogen counts
from atom names that follow the AMCSD naming convention
(Wat == water, O-H == hydroxyl).
;

loop_
_cod_related_entry_id
_cod_related_entry_database
_cod_related_entry_code
1 AMCSD 0015609
